data_1528553
loop_
_publ_author_name
'Han Mikyung'
'Miller, G.J.'

_publ_section_title
;
 An application of the "coloring problem": structure - composition -
 bonding relationships in the magnetocaloric materials La Fe(13-x) Si(x)
;
_journal_name_full 'Industrial Heating'
_journal_page_first 515
_journal_page_last 528
_journal_volume 47
_journal_year 2008
_chemical_formula_sum 'Fe11.08 La Si1.92'
_chemical_name_systematic 'La Fe11.08 Si1.92'
_space_group_IT_number 219
_symmetry_space_group_name_Hall 'F -4a 2 3'
_symmetry_space_group_name_H-M 'F -4 3 c'
_cell_angle_alpha 90
_cell_angle_beta 90
_cell_angle_gamma 90
_cell_formula_units_Z 8
_cell_length_a 11.4524
_cell_length_b 11.4524
_cell_length_c 11.4524
_cell_volume 1502.068
_citation_journal_id_ASTM INHTAZ
_cod_data_source_file HanMikyung_INHTAZ_2008_1425.cif
_cod_data_source_block Fe11.08La1Si1.92
_cod_original_formula_sum 'Fe11.08 La1 Si1.92'
_cod_database_code 1528553

loop_
_symmetry_equiv_pos_as_xyz
x,y,z
y+1/2,-x,-z
-x+1/2,-y+1/2,z
-y,x+1/2,-z
x,-y,-z
-y+1/2,-x,z
-x+1/2,y+1/2,-z
y,x+1/2,z
z,x,y
x+1/2,-z,-y
-z+1/2,-x+1/2,y
-x,z+1/2,-y
z,-x,-y
-x+1/2,-z,y
-z+1/2,x+1/2,-y
x,z+1/2,y
y,z,x
y,-z+1/2,-x+1/2
-z,-y,x+1/2
-y+1/2,z,-x+1/2
z+1/2,y,x
-y,-z,x
-z,y,-x+1/2
z+1/2,-y+1/2,-x+1/2
x,y+1/2,z+1/2
y+1/2,-x+1/2,-z+1/2
-x+1/2,-y+1,z+1/2
-y,x+1,-z+1/2
x,-y+1/2,-z+1/2
-y+1/2,-x+1/2,z+1/2
-x+1/2,y+1,-z+1/2
y,x+1,z+1/2
z,x+1/2,y+1/2
x+1/2,-z+1/2,-y+1/2
-z+1/2,-x+1,y+1/2
-x,z+1,-y+1/2
z,-x+1/2,-y+1/2
-x+1/2,-z+1/2,y+1/2
-z+1/2,x+1,-y+1/2
x,z+1,y+1/2
y,z+1/2,x+1/2
y,-z+1,-x+1
-z,-y+1/2,x+1
-y+1/2,z+1/2,-x+1
z+1/2,y+1/2,x+1/2
-y,-z+1/2,x+1/2
-z,y+1/2,-x+1
z+1/2,-y+1,-x+1
x+1/2,y,z+1/2
y+1,-x,-z+1/2
-x+1,-y+1/2,z+1/2
-y+1/2,x+1/2,-z+1/2
x+1/2,-y,-z+1/2
-y+1,-x,z+1/2
-x+1,y+1/2,-z+1/2
y+1/2,x+1/2,z+1/2
z+1/2,x,y+1/2
x+1,-z,-y+1/2
-z+1,-x+1/2,y+1/2
-x+1/2,z+1/2,-y+1/2
z+1/2,-x,-y+1/2
-x+1,-z,y+1/2
-z+1,x+1/2,-y+1/2
x+1/2,z+1/2,y+1/2
y+1/2,z,x+1/2
y+1/2,-z+1/2,-x+1
-z+1/2,-y,x+1
-y+1,z,-x+1
z+1,y,x+1/2
-y+1/2,-z,x+1/2
-z+1/2,y,-x+1
z+1,-y+1/2,-x+1
x+1/2,y+1/2,z
y+1,-x+1/2,-z
-x+1,-y+1,z
-y+1/2,x+1,-z
x+1/2,-y+1/2,-z
-y+1,-x+1/2,z
-x+1,y+1,-z
y+1/2,x+1,z
z+1/2,x+1/2,y
x+1,-z+1/2,-y
-z+1,-x+1,y
-x+1/2,z+1,-y
z+1/2,-x+1/2,-y
-x+1,-z+1/2,y
-z+1,x+1,-y
x+1/2,z+1,y
y+1/2,z+1/2,x
y+1/2,-z+1,-x+1/2
-z+1/2,-y+1/2,x+1/2
-y+1,z+1/2,-x+1/2
z+1,y+1/2,x
-y+1/2,-z+1/2,x
-z+1/2,y+1/2,-x+1/2
z+1,-y+1,-x+1/2

loop_
_atom_site_label
_atom_site_type_symbol
_atom_site_fract_x
_atom_site_fract_y
_atom_site_fract_z
_atom_site_occupancy
_atom_site_U_iso_or_equiv
Fe2 Fe 0.0021 0.1792 0.117 0.84 0.0
Fe1 Fe 0 0 0 1 0.0
Si1 Si 0.0021 0.1792 0.117 0.16 0.0
La1 La 0.25 0.25 0.25 1 0.0
